data_7135732
loop_
_publ_author_name
'Zhou, Qianting'
'Zou, Jiayi'
'Xu, Haiyun'
'Gong, Yijun'
'Ma, Chunhua'
'Zhang, Xinying'
'Fan, Xuesen'

_publ_section_title
;
 <i>peri</i>-Selective C-H activation-initiated spiroannulation leading to
 spiropolycyclic compounds with unique photophysical properties and strong
 anticancer activity.
;
_journal_issue 37
_journal_name_full 'Chemical communications (Cambridge, England)'
_journal_page_first 9486
_journal_page_last 9490
_journal_paper_doi 10.1039/d6cc00372a
_journal_volume 62
_journal_year 2026
_chemical_formula_moiety 'C27 H16 N2 O'
_chemical_formula_sum 'C27 H16 N2 O'
_chemical_formula_weight 384.42
_space_group_crystal_system orthorhombic
_space_group_IT_number 61
_space_group_name_Hall '-P 2ac 2ab'
_space_group_name_H-M_alt 'P b c a'
_atom_sites_solution_hydrogens geom
_atom_sites_solution_primary direct
_audit_creation_date 2025-06-30
_audit_creation_method
;
Olex2 1.5
(compiled 2025.05.31 svn.r86d253d1 for OlexSys, GUI svn.r7254)
;
_audit_update_record
;
2026-01-12 deposited with the CCDC.	2026-04-13 downloaded from the CCDC.
;
_cell_angle_alpha 90
_cell_angle_beta 90
_cell_angle_gamma 90
_cell_formula_units_Z 8
_cell_length_a 12.8646(3)
_cell_length_b 13.5761(2)
_cell_length_c 21.4206(4)
_cell_measurement_reflns_used 4565
_cell_measurement_temperature 170.00(10)
_cell_measurement_theta_max 70.8570
_cell_measurement_theta_min 4.1130
_cell_volume 3741.13(12)
_computing_cell_refinement 'CrysAlisPro 1.171.42.81a (Rigaku OD, 2023)'
_computing_data_collection 'CrysAlisPro 1.171.42.81a (Rigaku OD, 2023)'
_computing_data_reduction 'CrysAlisPro 1.171.42.81a (Rigaku OD, 2023)'
_computing_molecular_graphics 'Olex2 1.5 (Dolomanov et al., 2009)'
_computing_publication_material 'Olex2 1.5 (Dolomanov et al., 2009)'
_computing_structure_refinement 'SHELXL 2018/3 (Sheldrick, 2015)'
_computing_structure_solution 'SHELXS  (Sheldrick, 2008)'
_diffrn_ambient_environment N~2~
_diffrn_ambient_temperature 170.00(10)
_diffrn_detector 'CCD plate'
_diffrn_detector_area_resol_mean 8.0521
_diffrn_detector_type EosS2
_diffrn_measured_fraction_theta_full 0.994
_diffrn_measured_fraction_theta_max 0.974
_diffrn_measurement_details
;
List of Runs (angles in degrees, time in seconds):

  # Type    Start    End  Width  t~exp~   \w     \q     \k     \f   Frames
#--------------------------------------------------------------------------
  1  \w    -71.00 -14.00   1.00    6.17    --  -35.62 -26.00 166.00   57
  2  \w    -34.00  34.00   1.00    6.17    --  -35.62  26.00 -30.00   68
  3  \w     29.00  76.00   1.00    6.17    --   35.62-106.00 -25.00   47
  4  \w     85.00 124.00   1.00   24.68    --  106.81  26.00 -30.00   39
  5  \w     40.00  99.00   1.00   24.68    --  106.81-106.00 -25.00   59
  6  \w    116.00 142.00   1.00   24.68    --  106.81 108.00 166.00   26
  7  \w   -106.00 -67.00   1.00    6.17    --  -35.62-178.00 -30.00   39
  8  \w     73.00  98.00   1.00    6.17    --   35.62 178.00 -90.00   25
  9  \w     64.00 100.00   1.00   24.68    --  106.81-111.00  60.00   36
 10  \w     40.00 145.00   1.00   24.68    --  106.81 -15.00 120.00  105
 11  \w     39.00  96.00   1.00   24.68    --  106.81 -94.00-180.00   57
 12  \w    135.00 172.00   1.00   24.68    --  106.81  77.00-150.00   37
;
_diffrn_measurement_device 'four-circle diffractometer'
_diffrn_measurement_device_type 'SuperNova, Dual, Cu at home/near, EosS2'
_diffrn_measurement_method '\w scans'
_diffrn_orient_matrix_type 'CrysAlisPro convention (1999,Acta A55,543-557)'
_diffrn_orient_matrix_UB_11 -0.0137574000
_diffrn_orient_matrix_UB_12 0.0525422000
_diffrn_orient_matrix_UB_13 -0.0632034000
_diffrn_orient_matrix_UB_21 -0.0363911000
_diffrn_orient_matrix_UB_22 -0.0974636000
_diffrn_orient_matrix_UB_23 -0.0297046000
_diffrn_orient_matrix_UB_31 -0.1133050000
_diffrn_orient_matrix_UB_32 0.0248721000
_diffrn_orient_matrix_UB_33 0.0170677000
_diffrn_radiation_monochromator mirror
_diffrn_radiation_probe x-ray
_diffrn_radiation_type 'Cu K\a'
_diffrn_radiation_wavelength 1.54184
_diffrn_reflns_av_R_equivalents 0.0391
_diffrn_reflns_av_unetI/netI 0.0381
_diffrn_reflns_Laue_measured_fraction_full 0.994
_diffrn_reflns_Laue_measured_fraction_max 0.974
_diffrn_reflns_limit_h_max 7
_diffrn_reflns_limit_h_min -15
_diffrn_reflns_limit_k_max 16
_diffrn_reflns_limit_k_min -16
_diffrn_reflns_limit_l_max 26
_diffrn_reflns_limit_l_min -25
_diffrn_reflns_number 9320
_diffrn_reflns_point_group_measured_fraction_full 0.994
_diffrn_reflns_point_group_measured_fraction_max 0.974
_diffrn_reflns_theta_full 67.684
_diffrn_reflns_theta_max 71.107
_diffrn_reflns_theta_min 4.128
_diffrn_source 'micro-focus sealed X-ray tube'
_diffrn_source_type 'SuperNova (Cu) X-ray Source'
_exptl_absorpt_coefficient_mu 0.660
_exptl_absorpt_correction_T_max 1.00000
_exptl_absorpt_correction_T_min 0.12306
_exptl_absorpt_correction_type multi-scan
_exptl_absorpt_process_details
;
CrysAlisPro 1.171.42.81a (Rigaku Oxford Diffraction, 2023)
Empirical absorption correction using spherical harmonics,
implemented in SCALE3 ABSPACK scaling algorithm.
;
_exptl_crystal_colour 'clear yellowish yellow'
_exptl_crystal_colour_lustre clear
_exptl_crystal_colour_modifier yellowish
_exptl_crystal_colour_primary yellow
_exptl_crystal_density_diffrn 1.365
_exptl_crystal_description block
_exptl_crystal_F_000 1600
_exptl_crystal_size_max 0.2
_exptl_crystal_size_mid 0.12
_exptl_crystal_size_min 0.1
_refine_diff_density_max 0.305
_refine_diff_density_min -0.225
_refine_diff_density_rms 0.060
_refine_ls_extinction_method none
_refine_ls_goodness_of_fit_ref 1.065
_refine_ls_hydrogen_treatment constr
_refine_ls_matrix_type full
_refine_ls_number_parameters 271
_refine_ls_number_reflns 3537
_refine_ls_number_restraints 0
_refine_ls_restrained_S_all 1.065
_refine_ls_R_factor_all 0.0699
_refine_ls_R_factor_gt 0.0595
_refine_ls_shift/su_max 0.000
_refine_ls_shift/su_mean 0.000
_refine_ls_structure_factor_coef Fsqd
_refine_ls_weighting_details 'w=1/[\s^2^(Fo^2^)+(0.0919P)^2^+2.4931P] where P=(Fo^2^+2Fc^2^)/3'
_refine_ls_weighting_scheme calc
_refine_ls_wR_factor_gt 0.1693
_refine_ls_wR_factor_ref 0.1766
_reflns_Friedel_coverage 0.000
_reflns_number_gt 3017
_reflns_number_total 3537
_reflns_threshold_expression 'I > 2\s(I)'
_cod_data_source_file d6cc00372a2.cif
_cod_data_source_block 5a
_cod_depositor_comments 'Adding full bibliography for 7135731--7135733.cif.'
_cod_database_code 7135732
_shelx_shelxl_version_number 2018/3
_chemical_oxdiff_formula 'C1 H1 O1 N1'
_shelx_space_group_comment
;
The symmetry employed for this shelxl refinement is uniquely defined
by the following loop, which should always be used as a source of
symmetry information in preference to the above space-group names.
They are only intended as comments.
;
_shelx_estimated_absorpt_t_max 0.937
_shelx_estimated_absorpt_t_min 0.879
_olex2_refinement_description
;
1. Fixed Uiso
 At 1.2 times of:
  All C(H) groups
2.a Aromatic/amide H refined with riding coordinates:
 C2(H2), C3(H3), C4(H4), C5(H5), C9(H9), C10(H10), C11(H11), C13(H13),
 C14(H14), C15(H15), C20(H20), C21(H21), C23(H23), C24(H24), C25(H25), C26(H26)
;
_olex2_submission_special_instructions 'No special instructions were received'
_oxdiff_exptl_absorpt_empirical_details
;
Empirical correction (ABSPACK) includes:
- Absorption correction using spherical harmonics
- Frame scaling
;
_oxdiff_exptl_absorpt_empirical_full_max 4.766
_oxdiff_exptl_absorpt_empirical_full_min 0.547

loop_
_space_group_symop_operation_xyz
'x, y, z'
'-x+1/2, -y, z+1/2'
'-x, y+1/2, -z+1/2'
'x+1/2, -y+1/2, -z'
'-x, -y, -z'
'x-1/2, y, -z-1/2'
'x, -y-1/2, z-1/2'
'-x-1/2, y-1/2, z'

loop_
_atom_site_label
_atom_site_type_symbol
_atom_site_fract_x
_atom_site_fract_y
_atom_site_fract_z
_atom_site_U_iso_or_equiv
_atom_site_adp_type
_atom_site_occupancy
_atom_site_site_symmetry_order
_atom_site_calc_flag
_atom_site_refinement_flags_posn
_atom_site_refinement_flags_adp
_atom_site_refinement_flags_occupancy
_atom_site_disorder_assembly
_atom_site_disorder_group
O1 O 0.41666(14) 0.43569(12) 0.60432(8) 0.0382(4) Uani 1 1 d . . . . .
N1 N 0.64715(14) 0.36874(13) 0.58290(9) 0.0302(4) Uani 1 1 d . . . . .
N2 N 0.57742(13) 0.30414(13) 0.60581(9) 0.0250(4) Uani 1 1 d . . . . .
C1 C 0.71704(17) 0.37716(16) 0.62948(11) 0.0293(5) Uani 1 1 d . . . . .
C2 C 0.80667(18) 0.43784(17) 0.62996(13) 0.0369(6) Uani 1 1 d . . . . .
H2 H 0.824316 0.477352 0.594926 0.044 Uiso 1 1 calc R U . . .
C3 C 0.86678(18) 0.43760(18) 0.68245(14) 0.0400(6) Uani 1 1 d . . . . .
H3 H 0.927216 0.477753 0.683896 0.048 Uiso 1 1 calc R U . . .
C4 C 0.84093(18) 0.37858(17) 0.73499(13) 0.0386(6) Uani 1 1 d . . . . .
H4 H 0.884166 0.380970 0.770917 0.046 Uiso 1 1 calc R U . . .
C5 C 0.75583(18) 0.31855(16) 0.73538(11) 0.0341(5) Uani 1 1 d . . . . .
H5 H 0.740383 0.278626 0.770599 0.041 Uiso 1 1 calc R U . . .
C6 C 0.69099(16) 0.31736(15) 0.68175(11) 0.0274(5) Uani 1 1 d . . . . .
C7 C 0.59772(16) 0.27044(14) 0.66403(10) 0.0242(4) Uani 1 1 d . . . . .
C8 C 0.52803(16) 0.19960(15) 0.69270(10) 0.0255(4) Uani 1 1 d . . . . .
C9 C 0.54889(18) 0.15630(16) 0.74953(11) 0.0315(5) Uani 1 1 d . . . . .
H9 H 0.610940 0.172860 0.771162 0.038 Uiso 1 1 calc R U . . .
C10 C 0.4793(2) 0.08767(18) 0.77600(11) 0.0357(5) Uani 1 1 d . . . . .
H10 H 0.495501 0.057727 0.814880 0.043 Uiso 1 1 calc R U . . .
C11 C 0.38938(19) 0.06403(16) 0.74644(12) 0.0350(5) Uani 1 1 d . . . . .
H11 H 0.342541 0.018954 0.765394 0.042 Uiso 1 1 calc R U . . .
C12 C 0.36429(17) 0.10597(15) 0.68730(11) 0.0292(5) Uani 1 1 d . . . . .
C13 C 0.27181(17) 0.08197(15) 0.65529(12) 0.0325(5) Uani 1 1 d . . . . .
H13 H 0.224335 0.036625 0.673390 0.039 Uiso 1 1 calc R U . . .
C14 C 0.24963(17) 0.12311(16) 0.59858(12) 0.0339(5) Uani 1 1 d . . . . .
H14 H 0.186486 0.107042 0.577956 0.041 Uiso 1 1 calc R U . . .
C15 C 0.31980(17) 0.18902(16) 0.57066(11) 0.0314(5) Uani 1 1 d . . . . .
H15 H 0.304194 0.216526 0.530973 0.038 Uiso 1 1 calc R U . . .
C16 C 0.41117(15) 0.21416(15) 0.60037(10) 0.0250(4) Uani 1 1 d . . . . .
C17 C 0.43488(16) 0.17437(14) 0.65993(10) 0.0241(4) Uani 1 1 d . . . . .
C18 C 0.48683(15) 0.28373(15) 0.56714(10) 0.0242(4) Uani 1 1 d . . . . .
C19 C 0.43002(16) 0.38468(15) 0.55877(11) 0.0265(5) Uani 1 1 d . . . . .
C20 C 0.39466(18) 0.41050(17) 0.49643(11) 0.0335(5) Uani 1 1 d . . . . .
H20 H 0.352663 0.467427 0.491020 0.040 Uiso 1 1 calc R U . . .
C21 C 0.4195(2) 0.35664(19) 0.44676(12) 0.0376(6) Uani 1 1 d . . . . .
H21 H 0.392533 0.376125 0.407361 0.045 Uiso 1 1 calc R U . . .
C22 C 0.48574(17) 0.26924(17) 0.44917(11) 0.0304(5) Uani 1 1 d . . . . .
C23 C 0.5157(2) 0.2208(2) 0.39467(12) 0.0422(6) Uani 1 1 d . . . . .
H23 H 0.489452 0.242522 0.355556 0.051 Uiso 1 1 calc R U . . .
C24 C 0.5830(2) 0.1416(2) 0.39689(14) 0.0486(7) Uani 1 1 d . . . . .
H24 H 0.603540 0.109466 0.359473 0.058 Uiso 1 1 calc R U . . .
C25 C 0.6204(2) 0.1095(2) 0.45375(15) 0.0498(7) Uani 1 1 d . . . . .
H25 H 0.666781 0.055093 0.455453 0.060 Uiso 1 1 calc R U . . .
C26 C 0.59024(19) 0.15643(19) 0.50861(13) 0.0409(6) Uani 1 1 d . . . . .
H26 H 0.615882 0.133853 0.547663 0.049 Uiso 1 1 calc R U . . .
C27 C 0.52326(15) 0.23567(16) 0.50640(11) 0.0274(5) Uani 1 1 d . . . . .

loop_
_atom_site_aniso_label
_atom_site_aniso_U_11
_atom_site_aniso_U_22
_atom_site_aniso_U_33
_atom_site_aniso_U_23
_atom_site_aniso_U_13
_atom_site_aniso_U_12
O1 0.0393(10) 0.0343(8) 0.0409(9) -0.0041(7) 0.0017(7) 0.0080(7)
N1 0.0217(9) 0.0311(9) 0.0377(10) 0.0051(8) -0.0024(8) -0.0062(7)
N2 0.0166(8) 0.0269(8) 0.0314(9) 0.0033(7) -0.0025(7) -0.0021(7)
C1 0.0195(10) 0.0287(10) 0.0399(12) -0.0027(9) -0.0034(9) 0.0008(8)
C2 0.0251(11) 0.0337(11) 0.0518(14) -0.0024(11) -0.0003(10) -0.0053(9)
C3 0.0207(11) 0.0383(12) 0.0610(16) -0.0140(12) -0.0050(11) -0.0038(10)
C4 0.0256(11) 0.0386(12) 0.0517(14) -0.0135(11) -0.0143(11) 0.0072(10)
C5 0.0285(12) 0.0332(11) 0.0406(12) -0.0047(9) -0.0093(10) 0.0094(9)
C6 0.0208(10) 0.0248(9) 0.0365(11) -0.0043(9) -0.0036(9) 0.0050(8)
C7 0.0182(10) 0.0252(9) 0.0292(10) -0.0014(8) -0.0029(8) 0.0050(8)
C8 0.0219(10) 0.0248(9) 0.0298(10) -0.0020(8) 0.0022(8) 0.0040(8)
C9 0.0312(12) 0.0338(11) 0.0297(10) -0.0005(9) 0.0006(9) 0.0045(9)
C10 0.0415(13) 0.0367(12) 0.0289(11) 0.0054(9) 0.0065(10) 0.0059(10)
C11 0.0364(13) 0.0302(11) 0.0384(12) 0.0033(10) 0.0170(10) 0.0005(9)
C12 0.0248(11) 0.0254(10) 0.0375(11) -0.0029(9) 0.0108(9) 0.0030(8)
C13 0.0223(11) 0.0255(10) 0.0498(13) -0.0040(9) 0.0148(10) -0.0033(8)
C14 0.0183(10) 0.0316(11) 0.0518(14) -0.0062(10) 0.0001(10) -0.0020(9)
C15 0.0207(11) 0.0320(11) 0.0414(12) 0.0012(10) -0.0038(9) -0.0003(8)
C16 0.0167(10) 0.0245(9) 0.0338(11) -0.0015(8) 0.0002(8) 0.0014(8)
C17 0.0193(10) 0.0222(9) 0.0309(10) -0.0022(8) 0.0050(8) 0.0029(8)
C18 0.0153(9) 0.0283(10) 0.0289(10) 0.0026(8) -0.0031(8) 0.0014(8)
C19 0.0171(10) 0.0272(10) 0.0351(11) 0.0027(9) 0.0009(8) -0.0002(8)
C20 0.0248(11) 0.0341(11) 0.0416(13) 0.0099(10) -0.0020(10) 0.0058(9)
C21 0.0352(13) 0.0466(13) 0.0311(11) 0.0107(10) -0.0038(10) -0.0005(11)
C22 0.0214(10) 0.0376(12) 0.0321(11) 0.0003(9) 0.0020(9) -0.0060(9)
C23 0.0416(14) 0.0506(14) 0.0345(12) -0.0052(11) 0.0037(11) -0.0116(12)
C24 0.0391(14) 0.0563(16) 0.0503(16) -0.0221(13) 0.0122(12) -0.0085(12)
C25 0.0325(13) 0.0495(15) 0.0673(18) -0.0209(14) -0.0005(13) 0.0091(12)
C26 0.0305(12) 0.0431(13) 0.0490(14) -0.0076(11) -0.0055(11) 0.0093(10)
C27 0.0155(9) 0.0318(11) 0.0350(11) -0.0022(9) -0.0006(8) -0.0025(8)

loop_
_atom_type_symbol
_atom_type_description
_atom_type_scat_dispersion_real
_atom_type_scat_dispersion_imag
_atom_type_scat_source
C C 0.0181 0.0091 'International Tables Vol C Tables 4.2.6.8 and 6.1.1.4'
H H 0.0000 0.0000 'International Tables Vol C Tables 4.2.6.8 and 6.1.1.4'
N N 0.0311 0.0180 'International Tables Vol C Tables 4.2.6.8 and 6.1.1.4'
O O 0.0492 0.0322 'International Tables Vol C Tables 4.2.6.8 and 6.1.1.4'

loop_
_geom_angle_atom_site_label_1
_geom_angle_atom_site_label_2
_geom_angle_atom_site_label_3
_geom_angle
_geom_angle_site_symmetry_1
_geom_angle_site_symmetry_3
_geom_angle_publ_flag
N2 N1 C1 103.27(18) . . ?
N1 N2 C7 115.30(17) . . ?
N1 N2 C18 116.70(17) . . ?
C7 N2 C18 127.88(18) . . ?
N1 C1 C2 126.7(2) . . ?
N1 C1 C6 112.14(19) . . ?
C2 C1 C6 121.2(2) . . ?
C1 C2 H2 121.1 . . ?
C3 C2 C1 117.8(2) . . ?
C3 C2 H2 121.1 . . ?
C2 C3 H3 119.3 . . ?
C2 C3 C4 121.4(2) . . ?
C4 C3 H3 119.3 . . ?
C3 C4 H4 119.0 . . ?
C5 C4 C3 121.9(2) . . ?
C5 C4 H4 119.0 . . ?
C4 C5 H5 120.9 . . ?
C4 C5 C6 118.2(2) . . ?
C6 C5 H5 120.9 . . ?
C5 C6 C1 119.5(2) . . ?
C7 C6 C1 104.26(19) . . ?
C7 C6 C5 136.3(2) . . ?
N2 C7 C6 105.03(18) . . ?
N2 C7 C8 119.65(18) . . ?
C6 C7 C8 135.3(2) . . ?
C9 C8 C7 122.4(2) . . ?
C9 C8 C17 119.6(2) . . ?
C17 C8 C7 117.95(19) . . ?
C8 C9 H9 119.6 . . ?
C8 C9 C10 120.9(2) . . ?
C10 C9 H9 119.6 . . ?
C9 C10 H10 119.7 . . ?
C11 C10 C9 120.6(2) . . ?
C11 C10 H10 119.7 . . ?
C10 C11 H11 119.6 . . ?
C10 C11 C12 120.9(2) . . ?
C12 C11 H11 119.6 . . ?
C13 C12 C11 122.0(2) . . ?
C13 C12 C17 119.2(2) . . ?
C17 C12 C11 118.8(2) . . ?
C12 C13 H13 119.6 . . ?
C14 C13 C12 120.9(2) . . ?
C14 C13 H13 119.6 . . ?
C13 C14 H14 119.9 . . ?
C13 C14 C15 120.3(2) . . ?
C15 C14 H14 119.9 . . ?
C14 C15 H15 119.7 . . ?
C16 C15 C14 120.6(2) . . ?
C16 C15 H15 119.7 . . ?
C15 C16 C17 120.3(2) . . ?
C15 C16 C18 118.7(2) . . ?
C17 C16 C18 121.07(18) . . ?
C12 C17 C8 119.2(2) . . ?
C16 C17 C8 122.02(19) . . ?
C16 C17 C12 118.8(2) . . ?
N2 C18 C16 111.19(17) . . ?
N2 C18 C19 105.81(16) . . ?
N2 C18 C27 108.66(16) . . ?
C16 C18 C19 107.26(16) . . ?
C27 C18 C16 109.09(17) . . ?
C27 C18 C19 114.81(17) . . ?
O1 C19 C18 118.4(2) . . ?
O1 C19 C20 124.0(2) . . ?
C20 C19 C18 117.59(19) . . ?
C19 C20 H20 119.1 . . ?
C21 C20 C19 121.8(2) . . ?
C21 C20 H20 119.1 . . ?
C20 C21 H21 118.0 . . ?
C20 C21 C22 123.9(2) . . ?
C22 C21 H21 118.0 . . ?
C23 C22 C21 120.9(2) . . ?
C23 C22 C27 119.1(2) . . ?
C27 C22 C21 119.9(2) . . ?
C22 C23 H23 119.6 . . ?
C24 C23 C22 120.8(3) . . ?
C24 C23 H23 119.6 . . ?
C23 C24 H24 120.2 . . ?
C25 C24 C23 119.7(2) . . ?
C25 C24 H24 120.2 . . ?
C24 C25 H25 119.9 . . ?
C24 C25 C26 120.2(3) . . ?
C26 C25 H25 119.9 . . ?
C25 C26 H26 119.9 . . ?
C27 C26 C25 120.2(3) . . ?
C27 C26 H26 119.9 . . ?
C22 C27 C18 120.18(19) . . ?
C26 C27 C18 119.7(2) . . ?
C26 C27 C22 120.1(2) . . ?

loop_
_geom_bond_atom_site_label_1
_geom_bond_atom_site_label_2
_geom_bond_distance
_geom_bond_site_symmetry_2
_geom_bond_publ_flag
O1 C19 1.209(3) . ?
N1 N2 1.347(3) . ?
N1 C1 1.348(3) . ?
N2 C7 1.354(3) . ?
N2 C18 1.456(3) . ?
C1 C2 1.417(3) . ?
C1 C6 1.423(3) . ?
C2 H2 0.9500 . ?
C2 C3 1.365(4) . ?
C3 H3 0.9500 . ?
C3 C4 1.421(4) . ?
C4 H4 0.9500 . ?
C4 C5 1.365(4) . ?
C5 H5 0.9500 . ?
C5 C6 1.420(3) . ?
C6 C7 1.411(3) . ?
C7 C8 1.451(3) . ?
C8 C9 1.378(3) . ?
C8 C17 1.430(3) . ?
C9 H9 0.9500 . ?
C9 C10 1.411(3) . ?
C10 H10 0.9500 . ?
C10 C11 1.357(4) . ?
C11 H11 0.9500 . ?
C11 C12 1.426(3) . ?
C12 C13 1.411(3) . ?
C12 C17 1.425(3) . ?
C13 H13 0.9500 . ?
C13 C14 1.367(4) . ?
C14 H14 0.9500 . ?
C14 C15 1.405(3) . ?
C15 H15 0.9500 . ?
C15 C16 1.379(3) . ?
C16 C17 1.419(3) . ?
C16 C18 1.532(3) . ?
C18 C19 1.563(3) . ?
C18 C27 1.529(3) . ?
C19 C20 1.454(3) . ?
C20 H20 0.9500 . ?
C20 C21 1.330(4) . ?
C21 H21 0.9500 . ?
C21 C22 1.462(3) . ?
C22 C23 1.394(3) . ?
C22 C27 1.394(3) . ?
C23 H23 0.9500 . ?
C23 C24 1.382(4) . ?
C24 H24 0.9500 . ?
C24 C25 1.380(5) . ?
C25 H25 0.9500 . ?
C25 C26 1.392(4) . ?
C26 H26 0.9500 . ?
C26 C27 1.379(3) . ?

loop_
_geom_torsion_atom_site_label_1
_geom_torsion_atom_site_label_2
_geom_torsion_atom_site_label_3
_geom_torsion_atom_site_label_4
_geom_torsion
_geom_torsion_site_symmetry_1
_geom_torsion_site_symmetry_2
_geom_torsion_site_symmetry_3
_geom_torsion_site_symmetry_4
_geom_torsion_publ_flag
O1 C19 C20 C21 173.6(2) . . . . ?
N1 N2 C7 C6 -0.1(2) . . . . ?
N1 N2 C7 C8 -179.25(18) . . . . ?
N1 N2 C18 C16 -176.61(17) . . . . ?
N1 N2 C18 C19 -60.5(2) . . . . ?
N1 N2 C18 C27 63.3(2) . . . . ?
N1 C1 C2 C3 178.6(2) . . . . ?
N1 C1 C6 C5 -179.12(19) . . . . ?
N1 C1 C6 C7 -0.2(2) . . . . ?
N2 N1 C1 C2 -179.0(2) . . . . ?
N2 N1 C1 C6 0.1(2) . . . . ?
N2 C7 C8 C9 174.43(19) . . . . ?
N2 C7 C8 C17 -5.3(3) . . . . ?
N2 C18 C19 O1 -46.3(2) . . . . ?
N2 C18 C19 C20 134.80(19) . . . . ?
N2 C18 C27 C22 -132.6(2) . . . . ?
N2 C18 C27 C26 50.0(3) . . . . ?
C1 N1 N2 C7 0.0(2) . . . . ?
C1 N1 N2 C18 176.35(18) . . . . ?
C1 C2 C3 C4 0.1(4) . . . . ?
C1 C6 C7 N2 0.2(2) . . . . ?
C1 C6 C7 C8 179.1(2) . . . . ?
C2 C1 C6 C5 0.1(3) . . . . ?
C2 C1 C6 C7 179.0(2) . . . . ?
C2 C3 C4 C5 0.8(4) . . . . ?
C3 C4 C5 C6 -1.2(3) . . . . ?
C4 C5 C6 C1 0.8(3) . . . . ?
C4 C5 C6 C7 -177.7(2) . . . . ?
C5 C6 C7 N2 178.8(2) . . . . ?
C5 C6 C7 C8 -2.3(4) . . . . ?
C6 C1 C2 C3 -0.5(3) . . . . ?
C6 C7 C8 C9 -4.3(4) . . . . ?
C6 C7 C8 C17 176.0(2) . . . . ?
C7 N2 C18 C16 -0.8(3) . . . . ?
C7 N2 C18 C19 115.3(2) . . . . ?
C7 N2 C18 C27 -120.9(2) . . . . ?
C7 C8 C9 C10 180.0(2) . . . . ?
C7 C8 C17 C12 -179.20(18) . . . . ?
C7 C8 C17 C16 1.8(3) . . . . ?
C8 C9 C10 C11 -1.1(3) . . . . ?
C9 C8 C17 C12 1.1(3) . . . . ?
C9 C8 C17 C16 -177.86(19) . . . . ?
C9 C10 C11 C12 1.6(3) . . . . ?
C10 C11 C12 C13 179.4(2) . . . . ?
C10 C11 C12 C17 -0.8(3) . . . . ?
C11 C12 C13 C14 -179.9(2) . . . . ?
C11 C12 C17 C8 -0.6(3) . . . . ?
C11 C12 C17 C16 178.41(19) . . . . ?
C12 C13 C14 C15 1.1(3) . . . . ?
C13 C12 C17 C8 179.26(18) . . . . ?
C13 C12 C17 C16 -1.7(3) . . . . ?
C13 C14 C15 C16 -0.9(3) . . . . ?
C14 C15 C16 C17 -0.6(3) . . . . ?
C14 C15 C16 C18 178.1(2) . . . . ?
C15 C16 C17 C8 -179.10(19) . . . . ?
C15 C16 C17 C12 1.9(3) . . . . ?
C15 C16 C18 N2 178.53(18) . . . . ?
C15 C16 C18 C19 63.3(2) . . . . ?
C15 C16 C18 C27 -61.6(2) . . . . ?
C16 C18 C19 O1 72.4(2) . . . . ?
C16 C18 C19 C20 -106.4(2) . . . . ?
C16 C18 C27 C22 106.0(2) . . . . ?
C16 C18 C27 C26 -71.4(2) . . . . ?
C17 C8 C9 C10 -0.3(3) . . . . ?
C17 C12 C13 C14 0.3(3) . . . . ?
C17 C16 C18 N2 -2.8(3) . . . . ?
C17 C16 C18 C19 -118.0(2) . . . . ?
C17 C16 C18 C27 117.0(2) . . . . ?
C18 N2 C7 C6 -175.99(19) . . . . ?
C18 N2 C7 C8 4.9(3) . . . . ?
C18 C16 C17 C8 2.2(3) . . . . ?
C18 C16 C17 C12 -176.74(18) . . . . ?
C18 C19 C20 C21 -7.6(3) . . . . ?
C19 C18 C27 C22 -14.4(3) . . . . ?
C19 C18 C27 C26 168.2(2) . . . . ?
C19 C20 C21 C22 -1.7(4) . . . . ?
C20 C21 C22 C23 -174.7(2) . . . . ?
C20 C21 C22 C27 2.7(4) . . . . ?
C21 C22 C23 C24 176.3(2) . . . . ?
C21 C22 C27 C18 6.0(3) . . . . ?
C21 C22 C27 C26 -176.5(2) . . . . ?
C22 C23 C24 C25 0.6(4) . . . . ?
C23 C22 C27 C18 -176.5(2) . . . . ?
C23 C22 C27 C26 0.9(3) . . . . ?
C23 C24 C25 C26 0.1(4) . . . . ?
C24 C25 C26 C27 -0.3(4) . . . . ?
C25 C26 C27 C18 177.2(2) . . . . ?
C25 C26 C27 C22 -0.2(4) . . . . ?
C27 C18 C19 O1 -166.17(19) . . . . ?
C27 C18 C19 C20 15.0(3) . . . . ?
C27 C22 C23 C24 -1.1(4) . . . . ?
